data_2215239
loop_
_publ_author_name
'Xiao-Ping Rao'
'Zhan-Qian Song'
'Wei-Hong Jia'
'Shi-Bin Shang'

_publ_section_title
'[(1<i>R</i>,4a<i>S</i>)-7-Isopropyl-1,4a-dimethyl-1,2,3,4,4a,9,10,10<i>a</i>-octahydrophenanthren-1-yl](piperidin-1-yl)methanone'
_journal_coeditor_code OM2152
_journal_issue 9
_journal_name_full 'Acta Crystallographica Section E'
_journal_page_first o3886
_journal_page_last o3886
_journal_paper_doi 10.1107/S1600536807040998
_journal_volume 63
_journal_year 2007
_chemical_formula_iupac 'C25 H37 N O'
_chemical_formula_moiety 'C25 H37 N O'
_chemical_formula_sum 'C25 H37 N O'
_chemical_formula_weight 367.56
_chemical_name_systematic
;
[(1<i>R</i>,4aS)-7-Isopropyl-1,4a-dimethyl-1,2,3,4,4a,9,10,10a-
octahydrophenanthren-1-yl](piperidin-1-yl)methanone
;
_space_group_IT_number 19
_symmetry_cell_setting orthorhombic
_symmetry_space_group_name_Hall 'P 2ac 2ab'
_symmetry_space_group_name_H-M 'P 21 21 21'
_atom_sites_solution_hydrogens geom
_atom_sites_solution_primary direct
_atom_sites_solution_secondary difmap
_audit_creation_method SHELXL-97
_cell_angle_alpha 90.00
_cell_angle_beta 90.00
_cell_angle_gamma 90.00
_cell_formula_units_Z 4
_cell_length_a 10.612(2)
_cell_length_b 11.566(2)
_cell_length_c 17.067(3)
_cell_measurement_reflns_used 25
_cell_measurement_temperature 293(2)
_cell_measurement_theta_max 13
_cell_measurement_theta_min 10
_cell_volume 2094.8(7)
_computing_cell_refinement 'CAD-4 Software (Enraf--Nonius, 1985'
_computing_data_collection 'CAD-4 Software (Enraf--Nonius, 1985)'
_computing_data_reduction 'XCAD4 (Harms & Wocadlo, 1995)'
_computing_molecular_graphics 'SHELXTL (Sheldrick, 1997b)'
_computing_publication_material 'SHELXL97 (Sheldrick, 1997a)'
_computing_structure_refinement 'SHELXL97 (Sheldrick, 1997a)'
_computing_structure_solution 'SHELXS97 (Sheldrick, 1997a)'
_diffrn_ambient_temperature 293(2)
_diffrn_measured_fraction_theta_full 0.994
_diffrn_measured_fraction_theta_max 0.994
_diffrn_measurement_device_type 'Enraf--Nonius CAD-4'
_diffrn_measurement_method \w/2\q
_diffrn_radiation_monochromator graphite
_diffrn_radiation_source 'fine-focus sealed tube'
_diffrn_radiation_type MoK\a
_diffrn_radiation_wavelength 0.71073
_diffrn_reflns_av_R_equivalents 0.0426
_diffrn_reflns_av_sigmaI/netI 0.0485
_diffrn_reflns_limit_h_max 13
_diffrn_reflns_limit_h_min 0
_diffrn_reflns_limit_k_max 14
_diffrn_reflns_limit_k_min 0
_diffrn_reflns_limit_l_max 21
_diffrn_reflns_limit_l_min -21
_diffrn_reflns_number 4522
_diffrn_reflns_theta_full 26.00
_diffrn_reflns_theta_max 26.00
_diffrn_reflns_theta_min 2.13
_diffrn_standards_decay_% 0
_diffrn_standards_interval_count 200
_diffrn_standards_number 3
_exptl_absorpt_coefficient_mu 0.069
_exptl_absorpt_correction_T_max 0.966
_exptl_absorpt_correction_T_min 0.932
_exptl_absorpt_correction_type psi-scan
_exptl_absorpt_process_details '(North <i>et al.</i>,  1968)'
_exptl_crystal_colour white
_exptl_crystal_density_diffrn 1.165
_exptl_crystal_density_method 'not measured'
_exptl_crystal_description block
_exptl_crystal_F_000 808
_exptl_crystal_size_max 0.40
_exptl_crystal_size_mid 0.20
_exptl_crystal_size_min 0.10
_refine_diff_density_max 0.172
_refine_diff_density_min -0.194
_refine_ls_extinction_method none
_refine_ls_goodness_of_fit_ref 1.001
_refine_ls_hydrogen_treatment constr
_refine_ls_matrix_type full
_refine_ls_number_parameters 245
_refine_ls_number_reflns 2339
_refine_ls_number_restraints 0
_refine_ls_restrained_S_all 1.001
_refine_ls_R_factor_all 0.0746
_refine_ls_R_factor_gt 0.0510
_refine_ls_shift/su_max 0.000
_refine_ls_shift/su_mean 0.000
_refine_ls_structure_factor_coef Fsqd
_refine_ls_weighting_details 'calc w=1/[\s^2^(Fo^2^)+(0.08P)^2^+0.1P] where P=(Fo^2^+2Fc^2^)/3'
_refine_ls_weighting_scheme calc
_refine_ls_wR_factor_gt 0.1195
_refine_ls_wR_factor_ref 0.1340
_reflns_number_gt 1756
_reflns_number_total 2339
_reflns_threshold_expression I>2\s(I)
_cod_data_source_file om2152.cif
_cod_data_source_block I
_cod_depositor_comments
;
The following automatic conversions were performed:

'_exptl_absorpt_correction_type' tag value 'psi-scans' was replaced
with 'psi-scan' value.

Automatic conversion script
Id: cif_fix_values 1646 2011-03-28 12:23:43Z adriana 
;
_cod_database_code 2215239
_cod_database_fobs_code 2215239

loop_
_symmetry_equiv_pos_as_xyz
'x, y, z'
'-x+1/2, -y, z+1/2'
'-x, y+1/2, -z+1/2'
'x+1/2, -y+1/2, -z'

loop_
_atom_site_type_symbol
_atom_site_label
_atom_site_fract_x
_atom_site_fract_y
_atom_site_fract_z
_atom_site_U_iso_or_equiv
_atom_site_adp_type
_atom_site_calc_flag
_atom_site_refinement_flags
_atom_site_occupancy
O O1 0.6299(2) 0.8464(2) 0.82631(14) 0.0531(6) Uani d . 1
N N1 0.7308(3) 0.9998(2) 0.77919(15) 0.0441(7) Uani d . 1
C C1 0.7437(5) 0.1750(3) 1.1017(3) 0.0815(14) Uani d . 1
H H1A 0.7027 0.1077 1.1227 0.122 Uiso calc R 1
H H1B 0.8050 0.2027 1.1386 0.122 Uiso calc R 1
H H1C 0.7848 0.1553 1.0535 0.122 Uiso calc R 1
C C2 0.5402(4) 0.2221(4) 1.0376(3) 0.0845(14) Uani d . 1
H H2A 0.5062 0.1541 1.0620 0.127 Uiso calc R 1
H H2B 0.5712 0.2028 0.9864 0.127 Uiso calc R 1
H H2C 0.4754 0.2796 1.0331 0.127 Uiso calc R 1
C C3 0.6465(4) 0.2686(3) 1.0868(2) 0.0586(10) Uani d . 1
H H3 0.6106 0.2895 1.1377 0.070 Uiso calc R 1
C C4 0.7086(3) 0.3767(3) 1.0541(2) 0.0455(8) Uani d . 1
C C5 0.7801(4) 0.4453(3) 1.1025(2) 0.0549(9) Uani d . 1
H H5 0.7889 0.4248 1.1550 0.066 Uiso calc R 1
C C6 0.8393(3) 0.5436(3) 1.07563(19) 0.0484(8) Uani d . 1
H H6 0.8881 0.5871 1.1101 0.058 Uiso calc R 1
C C7 0.8278(3) 0.5796(3) 0.99782(17) 0.0361(7) Uani d . 1
C C8 0.8948(3) 0.6890(2) 0.96851(17) 0.0351(7) Uani d . 1
C C9 0.9003(3) 0.7812(3) 1.03387(18) 0.0416(8) Uani d . 1
H H9A 0.8172 0.7902 1.0567 0.050 Uiso calc R 1
H H9B 0.9570 0.7551 1.0748 0.050 Uiso calc R 1
C C10 0.9451(3) 0.8968(3) 1.00311(19) 0.0450(8) Uani d . 1
H H10A 1.0296 0.8886 0.9821 0.054 Uiso calc R 1
H H10B 0.9483 0.9520 1.0459 0.054 Uiso calc R 1
C C11 0.8584(3) 0.9420(3) 0.93971(18) 0.0394(7) Uani d . 1
H H11A 0.8898 1.0162 0.9217 0.047 Uiso calc R 1
H H11B 0.7754 0.9545 0.9620 0.047 Uiso calc R 1
C C12 0.8463(3) 0.8601(2) 0.86874(16) 0.0342(7) Uani d . 1
C C13 0.8157(3) 0.7368(2) 0.89906(15) 0.0315(6) Uani d . 1
H H13A 0.7299 0.7428 0.9199 0.038 Uiso calc R 1
C C14 0.8065(3) 0.6461(3) 0.83505(17) 0.0399(7) Uani d . 1
H H14A 0.7647 0.6789 0.7897 0.048 Uiso calc R 1
H H14B 0.8905 0.6225 0.8194 0.048 Uiso calc R 1
C C15 0.7339(4) 0.5422(3) 0.86324(19) 0.0516(9) Uani d . 1
H H15A 0.6446 0.5572 0.8566 0.062 Uiso calc R 1
H H15B 0.7554 0.4766 0.8305 0.062 Uiso calc R 1
C C16 0.7576(3) 0.5105(3) 0.94744(17) 0.0360(7) Uani d . 1
C C17 0.6993(3) 0.4097(3) 0.97657(19) 0.0422(7) Uani d . 1
H H17A 0.6530 0.3638 0.9423 0.051 Uiso calc R 1
C C18 1.0309(3) 0.6521(3) 0.9484(2) 0.0503(9) Uani d . 1
H H18A 1.0721 0.6245 0.9948 0.076 Uiso calc R 1
H H18B 1.0764 0.7172 0.9279 0.076 Uiso calc R 1
H H18C 1.0290 0.5916 0.9098 0.076 Uiso calc R 1
C C19 0.9654(3) 0.8588(3) 0.8168(2) 0.0470(8) Uani d . 1
H H19A 0.9961 0.7810 0.8121 0.071 Uiso calc R 1
H H19B 1.0293 0.9065 0.8402 0.071 Uiso calc R 1
H H19C 0.9450 0.8882 0.7657 0.071 Uiso calc R 1
C C20 0.7282(3) 0.9018(3) 0.82255(18) 0.0374(7) Uani d . 1
C C21 0.8260(3) 1.0905(3) 0.7773(2) 0.0471(8) Uani d . 1
H H21A 0.8521 1.1040 0.7236 0.057 Uiso calc R 1
H H21B 0.8994 1.0659 0.8069 0.057 Uiso calc R 1
C C22 0.7745(3) 1.2020(3) 0.8121(2) 0.0547(9) Uani d . 1
H H22A 0.7576 1.1907 0.8674 0.066 Uiso calc R 1
H H22B 0.8372 1.2626 0.8071 0.066 Uiso calc R 1
C C23 0.6547(4) 1.2390(3) 0.7712(2) 0.0635(11) Uani d . 1
H H23A 0.6193 1.3057 0.7978 0.076 Uiso calc R 1
H H23B 0.6737 1.2612 0.7177 0.076 Uiso calc R 1
C C24 0.5606(3) 1.1423(3) 0.7712(2) 0.0590(10) Uani d . 1
H H24A 0.4873 1.1648 0.7409 0.071 Uiso calc R 1
H H24B 0.5335 1.1269 0.8244 0.071 Uiso calc R 1
C C25 0.6176(4) 1.0337(3) 0.7364(2) 0.0557(10) Uani d . 1
H H25A 0.5564 0.9715 0.7384 0.067 Uiso calc R 1
H H25B 0.6387 1.0474 0.6818 0.067 Uiso calc R 1

loop_
_atom_site_aniso_label
_atom_site_aniso_U_11
_atom_site_aniso_U_22
_atom_site_aniso_U_33
_atom_site_aniso_U_12
_atom_site_aniso_U_13
_atom_site_aniso_U_23
O1 0.0383(12) 0.0497(13) 0.0714(15) -0.0063(11) -0.0142(11) 0.0160(13)
N1 0.0447(15) 0.0370(13) 0.0505(15) -0.0036(13) -0.0108(13) 0.0038(13)
C1 0.088(3) 0.050(2) 0.106(3) -0.001(2) -0.003(3) 0.029(2)
C2 0.067(3) 0.065(3) 0.121(4) -0.021(2) -0.008(3) 0.026(3)
C3 0.066(2) 0.0497(19) 0.060(2) -0.006(2) 0.009(2) 0.0077(18)
C4 0.0407(17) 0.0417(17) 0.0540(18) 0.0018(16) 0.0019(16) 0.0101(16)
C5 0.064(2) 0.058(2) 0.0425(18) -0.003(2) -0.0047(18) 0.0130(17)
C6 0.050(2) 0.0485(18) 0.0466(18) -0.0065(17) -0.0117(16) 0.0032(15)
C7 0.0294(14) 0.0360(16) 0.0431(16) 0.0071(13) -0.0007(13) 0.0017(14)
C8 0.0269(14) 0.0385(16) 0.0398(16) 0.0006(13) 0.0003(13) 0.0000(14)
C9 0.0381(16) 0.0468(18) 0.0397(16) -0.0040(15) -0.0073(14) -0.0008(15)
C10 0.0404(17) 0.0468(19) 0.0477(19) -0.0090(16) -0.0051(14) -0.0069(16)
C11 0.0351(15) 0.0358(16) 0.0473(17) -0.0049(14) 0.0016(14) 0.0003(14)
C12 0.0309(15) 0.0362(15) 0.0355(15) 0.0002(14) 0.0016(12) 0.0005(13)
C13 0.0268(13) 0.0336(14) 0.0340(14) -0.0010(13) 0.0000(12) -0.0028(12)
C14 0.0442(17) 0.0371(16) 0.0383(15) 0.0017(15) 0.0046(14) 0.0002(13)
C15 0.070(2) 0.0382(17) 0.0464(17) -0.0110(18) -0.0088(17) -0.0014(15)
C16 0.0329(14) 0.0341(15) 0.0409(15) 0.0065(13) 0.0006(13) 0.0006(13)
C17 0.0388(17) 0.0361(16) 0.0517(18) 0.0029(15) -0.0046(15) 0.0004(14)
C18 0.0271(15) 0.057(2) 0.067(2) 0.0074(16) -0.0019(15) 0.0048(19)
C19 0.0370(16) 0.0455(18) 0.058(2) 0.0024(16) 0.0118(15) 0.0059(17)
C20 0.0398(16) 0.0333(15) 0.0392(16) -0.0008(14) -0.0012(13) -0.0039(13)
C21 0.0485(19) 0.0438(18) 0.0490(18) -0.0056(16) 0.0081(16) 0.0087(15)
C22 0.057(2) 0.0395(18) 0.067(2) -0.0076(18) -0.0050(19) -0.0012(17)
C23 0.078(3) 0.0381(19) 0.074(2) 0.007(2) -0.021(2) -0.0046(18)
C24 0.051(2) 0.057(2) 0.069(2) 0.009(2) -0.0193(19) 0.002(2)
C25 0.063(2) 0.0461(19) 0.058(2) -0.0042(18) -0.0235(19) 0.0049(18)

loop_
_atom_type_symbol
_atom_type_description
_atom_type_scat_dispersion_real
_atom_type_scat_dispersion_imag
_atom_type_scat_source
C C 0.0033 0.0016 'International Tables Vol C Tables 4.2.6.8 and 6.1.1.4'
H H 0.0000 0.0000 'International Tables Vol C Tables 4.2.6.8 and 6.1.1.4'
N N 0.0061 0.0033 'International Tables Vol C Tables 4.2.6.8 and 6.1.1.4'
O O 0.0106 0.0060 'International Tables Vol C Tables 4.2.6.8 and 6.1.1.4'

loop_
_geom_angle_atom_site_label_1
_geom_angle_atom_site_label_2
_geom_angle_atom_site_label_3
_geom_angle
_geom_angle_publ_flag
C20 N1 C21 129.0(3) y
C20 N1 C25 118.8(3) ?
C21 N1 C25 111.5(3) y
C3 C1 H1A 109.5 ?
C3 C1 H1B 109.5 ?
H1A C1 H1B 109.5 ?
C3 C1 H1C 109.5 ?
H1A C1 H1C 109.5 ?
H1B C1 H1C 109.5 ?
C3 C2 H2A 109.5 ?
C3 C2 H2B 109.5 ?
H2A C2 H2B 109.5 ?
C3 C2 H2C 109.5 ?
H2A C2 H2C 109.5 ?
H2B C2 H2C 109.5 ?
C2 C3 C1 110.4(3) ?
C2 C3 C4 114.5(3) ?
C1 C3 C4 110.8(3) ?
C2 C3 H3 106.9 ?
C1 C3 H3 106.9 ?
C4 C3 H3 106.9 ?
C5 C4 C17 117.1(3) ?
C5 C4 C3 119.7(3) y
C17 C4 C3 123.2(3) ?
C4 C5 C6 121.9(3) ?
C4 C5 H5 119.1 ?
C6 C5 H5 119.1 ?
C5 C6 C7 121.5(3) ?
C5 C6 H6 119.2 ?
C7 C6 H6 119.2 ?
C16 C7 C6 117.6(3) ?
C16 C7 C8 121.4(3) ?
C6 C7 C8 121.0(3) y
C7 C8 C9 110.6(2) ?
C7 C8 C18 106.1(2) ?
C9 C8 C18 108.4(3) ?
C7 C8 C13 106.9(2) ?
C9 C8 C13 109.1(2) ?
C18 C8 C13 115.7(3) ?
C10 C9 C8 111.8(2) ?
C10 C9 H9A 109.3 ?
C8 C9 H9A 109.3 ?
C10 C9 H9B 109.3 ?
C8 C9 H9B 109.3 ?
H9A C9 H9B 107.9 ?
C9 C10 C11 111.3(3) ?
C9 C10 H10A 109.4 ?
C11 C10 H10A 109.4 ?
C9 C10 H10B 109.4 ?
C11 C10 H10B 109.4 ?
H10A C10 H10B 108.0 ?
C10 C11 C12 113.5(3) ?
C10 C11 H11A 108.9 ?
C12 C11 H11A 108.9 ?
C10 C11 H11B 108.9 ?
C12 C11 H11B 108.9 ?
H11A C11 H11B 107.7 ?
C11 C12 C19 112.9(3) ?
C11 C12 C13 108.7(2) ?
C19 C12 C13 110.8(2) ?
C11 C12 C20 105.9(2) ?
C19 C12 C20 111.8(2) ?
C13 C12 C20 106.6(2) ?
C14 C13 C12 114.1(2) ?
C14 C13 C8 109.8(2) ?
C12 C13 C8 117.9(2) ?
C14 C13 H13A 104.5 ?
C12 C13 H13A 104.5 ?
C8 C13 H13A 104.5 ?
C15 C14 C13 110.7(2) ?
C15 C14 H14A 109.5 ?
C13 C14 H14A 109.5 ?
C15 C14 H14B 109.5 ?
C13 C14 H14B 109.5 ?
H14A C14 H14B 108.1 ?
C16 C15 C14 114.4(3) ?
C16 C15 H15A 108.6 ?
C14 C15 H15A 108.6 ?
C16 C15 H15B 108.6 ?
C14 C15 H15B 108.6 ?
H15A C15 H15B 107.6 ?
C7 C16 C17 119.5(3) ?
C7 C16 C15 122.7(3) ?
C17 C16 C15 117.7(3) ?
C4 C17 C16 122.4(3) ?
C4 C17 H17A 118.8 ?
C16 C17 H17A 118.8 ?
C8 C18 H18A 109.5 ?
C8 C18 H18B 109.5 ?
H18A C18 H18B 109.5 ?
C8 C18 H18C 109.5 ?
H18A C18 H18C 109.5 ?
H18B C18 H18C 109.5 ?
C12 C19 H19A 109.5 ?
C12 C19 H19B 109.5 ?
H19A C19 H19B 109.5 ?
C12 C19 H19C 109.5 ?
H19A C19 H19C 109.5 ?
H19B C19 H19C 109.5 ?
O1 C20 N1 118.9(3) ?
O1 C20 C12 119.8(3) ?
N1 C20 C12 121.3(3) ?
N1 C21 C22 110.7(3) ?
N1 C21 H21A 109.5 ?
C22 C21 H21A 109.5 ?
N1 C21 H21B 109.5 ?
C22 C21 H21B 109.5 ?
H21A C21 H21B 108.1 ?
C23 C22 C21 111.3(3) ?
C23 C22 H22A 109.4 ?
C21 C22 H22A 109.4 ?
C23 C22 H22B 109.4 ?
C21 C22 H22B 109.4 ?
H22A C22 H22B 108.0 ?
C24 C23 C22 110.4(3) ?
C24 C23 H23A 109.6 ?
C22 C23 H23A 109.6 ?
C24 C23 H23B 109.6 ?
C22 C23 H23B 109.6 ?
H23A C23 H23B 108.1 ?
C23 C24 C25 110.7(3) ?
C23 C24 H24A 109.5 ?
C25 C24 H24A 109.5 ?
C23 C24 H24B 109.5 ?
C25 C24 H24B 109.5 ?
H24A C24 H24B 108.1 ?
N1 C25 C24 110.8(3) ?
N1 C25 H25A 109.5 ?
C24 C25 H25A 109.5 ?
N1 C25 H25B 109.5 ?
C24 C25 H25B 109.5 ?
H25A C25 H25B 108.1 ?

loop_
_geom_bond_atom_site_label_1
_geom_bond_atom_site_label_2
_geom_bond_distance
_geom_bond_publ_flag
O1 C20 1.226(4) y
N1 C20 1.354(4) y
N1 C21 1.457(4) y
N1 C25 1.461(4) y
C1 C3 1.517(6) ?
C1 H1A 0.9600 ?
C1 H1B 0.9600 ?
C1 H1C 0.9600 ?
C2 C3 1.505(6) ?
C2 H2A 0.9600 ?
C2 H2B 0.9600 ?
C2 H2C 0.9600 ?
C3 C4 1.518(5) ?
C3 H3 0.9800 ?
C4 C5 1.375(5) y
C4 C17 1.382(4) ?
C5 C6 1.378(5) ?
C5 H5 0.9300 ?
C6 C7 1.397(4) ?
C6 H6 0.9300 ?
C7 C16 1.391(4) ?
C7 C8 1.535(4) ?
C8 C9 1.544(4) ?
C8 C18 1.546(4) ?
C8 C13 1.554(4) ?
C9 C10 1.514(4) ?
C9 H9A 0.9700 ?
C9 H9B 0.9700 ?
C10 C11 1.514(4) ?
C10 H10A 0.9700 ?
C10 H10B 0.9700 ?
C11 C12 1.543(4) y
C11 H11A 0.9700 ?
C11 H11B 0.9700 ?
C12 C19 1.544(4) ?
C12 C13 1.552(4) ?
C12 C20 1.557(4) ?
C13 C14 1.517(4) ?
C13 H13A 0.9800 ?
C14 C15 1.507(4) ?
C14 H14A 0.9700 ?
C14 H14B 0.9700 ?
C15 C16 1.504(4) ?
C15 H15A 0.9700 ?
C15 H15B 0.9700 ?
C16 C17 1.410(4) ?
C17 H17A 0.9300 ?
C18 H18A 0.9600 ?
C18 H18B 0.9600 ?
C18 H18C 0.9600 ?
C19 H19A 0.9600 ?
C19 H19B 0.9600 ?
C19 H19C 0.9600 ?
C21 C22 1.521(5) ?
C21 H21A 0.9700 ?
C21 H21B 0.9700 ?
C22 C23 1.511(5) ?
C22 H22A 0.9700 ?
C22 H22B 0.9700 ?
C23 C24 1.500(5) ?
C23 H23A 0.9700 ?
C23 H23B 0.9700 ?
C24 C25 1.514(5) ?
C24 H24A 0.9700 ?
C24 H24B 0.9700 ?
C25 H25A 0.9700 ?
C25 H25B 0.9700 ?

loop_
_geom_torsion_atom_site_label_1
_geom_torsion_atom_site_label_2
_geom_torsion_atom_site_label_3
_geom_torsion_atom_site_label_4
_geom_torsion
_geom_torsion_publ_flag
C2 C3 C4 C5 161.6(4) ?
C1 C3 C4 C5 -72.8(4) ?
C2 C3 C4 C17 -19.8(5) ?
C1 C3 C4 C17 105.8(4) ?
C17 C4 C5 C6 0.7(5) ?
C3 C4 C5 C6 179.4(3) ?
C4 C5 C6 C7 1.1(5) ?
C5 C6 C7 C16 -2.1(5) ?
C5 C6 C7 C8 -179.7(3) ?
C16 C7 C8 C9 148.5(3) ?
C6 C7 C8 C9 -34.0(4) ?
C16 C7 C8 C18 -94.2(3) ?
C6 C7 C8 C18 83.4(3) ?
C16 C7 C8 C13 29.9(4) ?
C6 C7 C8 C13 -152.6(3) ?
C7 C8 C9 C10 -170.1(2) ?
C18 C8 C9 C10 73.9(3) ?
C13 C8 C9 C10 -52.8(3) ?
C8 C9 C10 C11 59.8(3) ?
C9 C10 C11 C12 -58.9(3) ?
C10 C11 C12 C19 -73.1(3) ?
C10 C11 C12 C13 50.1(3) ?
C10 C11 C12 C20 164.3(2) ?
C11 C12 C13 C14 -177.6(2) ?
C19 C12 C13 C14 -53.1(3) ?
C20 C12 C13 C14 68.7(3) ?
C11 C12 C13 C8 -46.6(3) ?
C19 C12 C13 C8 77.9(3) ?
C20 C12 C13 C8 -160.3(2) ?
C7 C8 C13 C14 -59.0(3) ?
C9 C8 C13 C14 -178.6(2) ?
C18 C8 C13 C14 58.9(3) ?
C7 C8 C13 C12 168.0(2) ?
C9 C8 C13 C12 48.4(3) ?
C18 C8 C13 C12 -74.0(3) ?
C12 C13 C14 C15 -160.0(3) ?
C8 C13 C14 C15 65.1(3) ?
C13 C14 C15 C16 -37.4(4) ?
C6 C7 C16 C17 1.4(4) ?
C8 C7 C16 C17 179.0(2) y
C6 C7 C16 C15 177.4(3) ?
C8 C7 C16 C15 -4.9(5) ?
C14 C15 C16 C7 7.9(5) ?
C14 C15 C16 C17 -176.0(3) ?
C5 C4 C17 C16 -1.4(5) ?
C3 C4 C17 C16 180.0(3) ?
C7 C16 C17 C4 0.3(5) ?
C15 C16 C17 C4 -175.9(3) ?
C21 N1 C20 O1 167.1(3) ?
C25 N1 C20 O1 -2.1(4) ?
C21 N1 C20 C12 -11.6(5) ?
C25 N1 C20 C12 179.3(3) ?
C11 C12 C20 O1 -104.9(3) ?
C19 C12 C20 O1 131.8(3) ?
C13 C12 C20 O1 10.7(4) ?
C11 C12 C20 N1 73.8(3) ?
C19 C12 C20 N1 -49.5(4) ?
C13 C12 C20 N1 -170.6(2) ?
C20 N1 C21 C22 -111.6(4) ?
C25 N1 C21 C22 58.3(4) ?
N1 C21 C22 C23 -55.3(4) y
C21 C22 C23 C24 53.5(4) ?
C22 C23 C24 C25 -54.2(4) ?
C20 N1 C25 C24 111.5(3) ?
C21 N1 C25 C24 -59.5(4) ?
C23 C24 C25 N1 57.3(4) ?

loop_
_cod_related_entry_id
_cod_related_entry_database
_cod_related_entry_code
1 ChemSpider 21184344
